data_7024752
loop_
_publ_author_name
'Deng, Yuanfu'
'Lv, Qiying'
'Wu, Songping'
'Zhan, Shuzhong'

_publ_section_title
;
 Heterobimetallic peroxo-titanium(IV) nitrilotriacetate complexes as
 single source precursors for preparation of MTiO3 (M = Co, Ni and Zn).
;
_journal_issue 10
_journal_name_full 'Dalton transactions (Cambridge, England : 2003)'
_journal_page_first 2497
_journal_page_last 2503
_journal_paper_doi 10.1039/b920987e
_journal_volume 39
_journal_year 2010
_chemical_formula_sum 'C12 H46 N2 Ni2 O34 Ti2'
_chemical_formula_weight 975.73
_chemical_name_systematic
;
?
;
_space_group_IT_number 15
_symmetry_cell_setting monoclinic
_symmetry_space_group_name_Hall '-C 2yc'
_symmetry_space_group_name_H-M 'C 1 2/c 1'
_atom_sites_solution_hydrogens geom
_atom_sites_solution_primary direct
_atom_sites_solution_secondary difmap
_audit_creation_method SHELXL-97
_cell_angle_alpha 90.00
_cell_angle_beta 100.92(3)
_cell_angle_gamma 90.00
_cell_formula_units_Z 4
_cell_length_a 15.043(3)
_cell_length_b 13.250(3)
_cell_length_c 17.368(4)
_cell_measurement_temperature 293(2)
_cell_measurement_theta_max 27.48
_cell_measurement_theta_min 3.07
_cell_volume 3399.1(13)
_computing_structure_refinement 'SHELXL-97 (Sheldrick, 1997)'
_computing_structure_solution 'SHELXS-97 (Sheldrick, 1990)'
_diffrn_ambient_temperature 293(2)
_diffrn_measured_fraction_theta_full 0.996
_diffrn_measured_fraction_theta_max 0.996
_diffrn_radiation_monochromator graphite
_diffrn_radiation_source 'fine-focus sealed tube'
_diffrn_radiation_type MoK\a
_diffrn_radiation_wavelength 0.71073
_diffrn_reflns_av_R_equivalents 0.0377
_diffrn_reflns_av_sigmaI/netI 0.0323
_diffrn_reflns_limit_h_max 19
_diffrn_reflns_limit_h_min -19
_diffrn_reflns_limit_k_max 16
_diffrn_reflns_limit_k_min -17
_diffrn_reflns_limit_l_max 22
_diffrn_reflns_limit_l_min -22
_diffrn_reflns_number 15938
_diffrn_reflns_theta_full 27.48
_diffrn_reflns_theta_max 27.48
_diffrn_reflns_theta_min 3.07
_exptl_absorpt_coefficient_mu 1.668
_exptl_absorpt_correction_type none
_exptl_crystal_colour gree
_exptl_crystal_density_diffrn 1.907
_exptl_crystal_density_method 'not measured'
_exptl_crystal_description block
_exptl_crystal_F_000 2016
_exptl_crystal_size_max 0.28
_exptl_crystal_size_mid 0.20
_exptl_crystal_size_min 0.16
_refine_diff_density_max 0.873
_refine_diff_density_min -0.573
_refine_diff_density_rms 0.102
_refine_ls_extinction_method none
_refine_ls_goodness_of_fit_ref 1.072
_refine_ls_hydrogen_treatment mixed
_refine_ls_matrix_type full
_refine_ls_number_parameters 287
_refine_ls_number_reflns 3884
_refine_ls_number_restraints 25
_refine_ls_restrained_S_all 1.069
_refine_ls_R_factor_all 0.0429
_refine_ls_R_factor_gt 0.0354
_refine_ls_shift/su_max 0.001
_refine_ls_shift/su_mean 0.000
_refine_ls_structure_factor_coef Fsqd
_refine_ls_weighting_details 'calc w=1/[\s^2^(Fo^2^)+(0.0549P)^2^+3.7381P] where P=(Fo^2^+2Fc^2^)/3'
_refine_ls_weighting_scheme calc
_refine_ls_wR_factor_gt 0.0899
_refine_ls_wR_factor_ref 0.0973
_reflns_number_gt 3352
_reflns_number_total 3884
_reflns_threshold_expression >2sigma(I)
_cod_data_source_file b920987e.txt
_cod_data_source_block 2
_cod_original_cell_volume 3399.0(12)
_cod_original_sg_symbol_H-M C2/C
_cod_database_code 7024752

loop_
_symmetry_equiv_pos_as_xyz
'x, y, z'
'-x, y, -z+1/2'
'x+1/2, y+1/2, z'
'-x+1/2, y+1/2, -z+1/2'
'-x, -y, -z'
'x, -y, z-1/2'
'-x+1/2, -y+1/2, -z'
'x+1/2, -y+1/2, z-1/2'

loop_
_atom_site_label
_atom_site_type_symbol
_atom_site_fract_x
_atom_site_fract_y
_atom_site_fract_z
_atom_site_U_iso_or_equiv
_atom_site_adp_type
_atom_site_occupancy
_atom_site_symmetry_multiplicity
_atom_site_calc_flag
_atom_site_refinement_flags
Ni1 Ni 0.13279(2) 0.38547(2) 0.467622(17) 0.02249(11) Uani 1 1 d .
Ti1 Ti 0.42326(3) 0.36081(3) 0.31894(2) 0.01732(11) Uani 1 1 d .
C1 C 0.21895(16) 0.34116(18) 0.24551(13) 0.0222(5) Uani 1 1 d .
H1A H 0.1898 0.2773 0.2293 0.027 Uiso 1 1 calc R
H1B H 0.1790 0.3947 0.2217 0.027 Uiso 1 1 calc R
C2 C 0.23165(16) 0.35001(16) 0.33359(13) 0.0197(4) Uani 1 1 d .
C3 C 0.32164(16) 0.25436(17) 0.17399(13) 0.0226(5) Uani 1 1 d .
H3A H 0.3626 0.2689 0.1385 0.027 Uiso 1 1 calc R
H3B H 0.2651 0.2300 0.1432 0.027 Uiso 1 1 calc R
C4 C 0.36240(16) 0.17433(17) 0.23215(14) 0.0223(5) Uani 1 1 d .
C5 C 0.30834(17) 0.43865(17) 0.16827(13) 0.0241(5) Uani 1 1 d .
H5A H 0.2490 0.4514 0.1366 0.029 Uiso 1 1 calc R
H5B H 0.3507 0.4285 0.1333 0.029 Uiso 1 1 calc R
C6 C 0.33764(16) 0.52864(17) 0.22092(14) 0.0239(5) Uani 1 1 d .
N1 N 0.30505(13) 0.34731(13) 0.21615(10) 0.0174(4) Uani 1 1 d .
O1 O 0.31115(11) 0.35841(14) 0.37243(10) 0.0263(4) Uani 1 1 d .
O2 O 0.16186(11) 0.34870(13) 0.36177(10) 0.0258(4) Uani 1 1 d .
O3 O 0.39829(12) 0.20482(12) 0.30064(9) 0.0240(3) Uani 1 1 d .
O4 O 0.36124(14) 0.08520(13) 0.20998(11) 0.0341(4) Uani 1 1 d .
O5 O 0.38352(12) 0.50906(12) 0.28956(10) 0.0260(4) Uani 1 1 d .
O6 O 0.32087(16) 0.61470(13) 0.19536(12) 0.0397(5) Uani 1 1 d .
O7 O 0.5000 0.35963(18) 0.2500 0.0234(5) Uani 1 2 d S
O8 O 0.49874(11) 0.31305(13) 0.41168(10) 0.0264(4) Uani 1 1 d .
O9 O 0.49304(12) 0.42409(14) 0.40780(10) 0.0291(4) Uani 1 1 d .
O1W O 0.08926(17) 0.41898(16) 0.56907(11) 0.0422(5) Uani 1 1 d D
O2W O 0.25569(14) 0.36747(16) 0.53436(11) 0.0361(4) Uani 1 1 d D
O3W O 0.17185(13) 0.53616(14) 0.44898(11) 0.0317(4) Uani 1 1 d D
O4W O 0.09295(12) 0.23775(13) 0.47601(10) 0.0273(4) Uani 1 1 d D
O5W O 0.00389(12) 0.41498(14) 0.40427(10) 0.0285(4) Uani 1 1 d D
O6W O 0.0000 0.4535(2) 0.2500 0.0320(6) Uani 1 2 d SD
O7W O 0.12707(16) 0.30502(18) 0.05071(14) 0.0466(5) Uani 1 1 d D
O8W O 0.35762(16) 0.5775(2) 0.46113(15) 0.0529(6) Uani 1 1 d D
O9W O 0.49562(19) 0.6858(2) 0.33713(15) 0.0574(6) Uani 1 1 d D
H1W1 H 0.060(2) 0.4711(16) 0.576(2) 0.069 Uiso 1 1 d D
H1W2 H 0.085(3) 0.3735(19) 0.6019(19) 0.069 Uiso 1 1 d D
H2W1 H 0.2994(19) 0.338(3) 0.5199(19) 0.069 Uiso 1 1 d D
H2W2 H 0.262(3) 0.368(3) 0.5834(7) 0.069 Uiso 1 1 d D
H3W1 H 0.2282(9) 0.544(3) 0.4650(19) 0.069 Uiso 1 1 d D
H3W2 H 0.158(2) 0.554(3) 0.4009(9) 0.069 Uiso 1 1 d D
H4W1 H 0.069(2) 0.218(3) 0.5147(14) 0.069 Uiso 1 1 d D
H4W2 H 0.059(2) 0.217(3) 0.4337(12) 0.069 Uiso 1 1 d D
H5W1 H -0.031(2) 0.368(2) 0.415(2) 0.069 Uiso 1 1 d D
H5W2 H 0.010(3) 0.409(3) 0.3571(10) 0.069 Uiso 1 1 d D
H6W1 H 0.0428(18) 0.495(2) 0.262(3) 0.069 Uiso 1 1 d D
H7W1 H 0.128(3) 0.333(2) 0.0081(16) 0.069 Uiso 1 1 d D
H7W2 H 0.122(3) 0.2419(13) 0.046(2) 0.069 Uiso 1 1 d D
H8W1 H 0.391(2) 0.555(3) 0.5016(13) 0.069 Uiso 1 1 d D
H8W2 H 0.373(3) 0.558(3) 0.4201(13) 0.069 Uiso 1 1 d D
H9W1 H 0.460(2) 0.637(2) 0.325(2) 0.069 Uiso 1 1 d D
H9W2 H 0.522(2) 0.701(3) 0.2996(15) 0.069 Uiso 1 1 d D

loop_
_atom_site_aniso_label
_atom_site_aniso_U_11
_atom_site_aniso_U_22
_atom_site_aniso_U_33
_atom_site_aniso_U_23
_atom_site_aniso_U_13
_atom_site_aniso_U_12
Ni1 0.02372(18) 0.02516(17) 0.01921(17) 0.00146(11) 0.00567(12) 0.00311(12)
Ti1 0.0163(2) 0.0214(2) 0.0149(2) -0.00018(14) 0.00470(15) -0.00006(14)
C1 0.0178(11) 0.0304(12) 0.0185(11) -0.0018(9) 0.0040(9) -0.0014(9)
C2 0.0205(11) 0.0192(10) 0.0205(11) 0.0000(8) 0.0065(9) 0.0011(8)
C3 0.0273(12) 0.0232(11) 0.0169(10) -0.0048(8) 0.0031(9) 0.0025(9)
C4 0.0208(11) 0.0213(11) 0.0251(12) -0.0013(9) 0.0050(9) 0.0003(9)
C5 0.0308(12) 0.0229(11) 0.0185(11) 0.0042(8) 0.0044(9) -0.0029(9)
C6 0.0252(12) 0.0205(11) 0.0264(12) 0.0023(9) 0.0059(10) -0.0004(9)
N1 0.0199(9) 0.0170(8) 0.0161(9) -0.0005(7) 0.0058(7) -0.0001(7)
O1 0.0190(8) 0.0432(10) 0.0176(8) -0.0011(7) 0.0058(6) 0.0005(7)
O2 0.0210(8) 0.0365(9) 0.0217(8) -0.0024(7) 0.0089(7) 0.0001(7)
O3 0.0293(9) 0.0209(8) 0.0205(8) 0.0014(6) 0.0014(7) -0.0004(7)
O4 0.0430(11) 0.0220(8) 0.0346(10) -0.0049(7) 0.0005(9) 0.0059(8)
O5 0.0302(9) 0.0210(8) 0.0248(9) -0.0012(6) 0.0000(7) 0.0008(7)
O6 0.0544(13) 0.0226(9) 0.0375(11) 0.0048(7) -0.0028(10) -0.0003(8)
O7 0.0197(11) 0.0317(12) 0.0204(11) 0.000 0.0077(9) 0.000
O8 0.0245(9) 0.0336(9) 0.0202(8) 0.0019(7) 0.0020(7) 0.0008(7)
O9 0.0286(9) 0.0347(9) 0.0225(8) -0.0042(7) 0.0010(7) -0.0035(7)
O1W 0.0665(15) 0.0381(11) 0.0275(10) 0.0093(8) 0.0232(10) 0.0236(10)
O2W 0.0297(10) 0.0505(12) 0.0257(10) -0.0050(8) -0.0011(8) 0.0113(8)
O3W 0.0366(10) 0.0291(9) 0.0288(9) 0.0036(7) 0.0052(8) 0.0001(8)
O4W 0.0299(9) 0.0290(9) 0.0234(9) 0.0029(7) 0.0066(7) 0.0004(7)
O5W 0.0268(9) 0.0330(9) 0.0265(9) 0.0040(7) 0.0070(7) 0.0064(7)
O6W 0.0261(13) 0.0358(14) 0.0322(14) 0.000 0.0009(11) 0.000
O7W 0.0419(12) 0.0509(13) 0.0487(13) -0.0017(10) 0.0128(11) 0.0000(11)
O8W 0.0411(13) 0.0696(16) 0.0464(13) -0.0202(12) 0.0044(11) 0.0032(11)
O9W 0.0589(16) 0.0645(16) 0.0461(14) -0.0121(12) 0.0034(12) -0.0225(13)

loop_
_atom_type_symbol
_atom_type_description
_atom_type_scat_dispersion_real
_atom_type_scat_dispersion_imag
_atom_type_scat_source
C C 0.0033 0.0016 'International Tables Vol C Tables 4.2.6.8 and 6.1.1.4'
H H 0.0000 0.0000 'International Tables Vol C Tables 4.2.6.8 and 6.1.1.4'
N N 0.0061 0.0033 'International Tables Vol C Tables 4.2.6.8 and 6.1.1.4'
O O 0.0106 0.0060 'International Tables Vol C Tables 4.2.6.8 and 6.1.1.4'
Ti Ti 0.2776 0.4457 'International Tables Vol C Tables 4.2.6.8 and 6.1.1.4'
Ni Ni 0.3393 1.1124 'International Tables Vol C Tables 4.2.6.8 and 6.1.1.4'

loop_
_geom_angle_atom_site_label_1
_geom_angle_atom_site_label_2
_geom_angle_atom_site_label_3
_geom_angle
_geom_angle_site_symmetry_1
_geom_angle_site_symmetry_3
O2W Ni1 O2 99.33(8) . .
O2W Ni1 O1W 86.46(9) . .
O2 Ni1 O1W 173.79(9) . .
O2W Ni1 O4W 95.45(8) . .
O2 Ni1 O4W 87.22(7) . .
O1W Ni1 O4W 90.03(8) . .
O2W Ni1 O5W 175.04(8) . .
O2 Ni1 O5W 84.55(7) . .
O1W Ni1 O5W 89.79(9) . .
O4W Ni1 O5W 87.79(7) . .
O2W Ni1 O3W 87.04(8) . .
O2 Ni1 O3W 88.52(7) . .
O1W Ni1 O3W 94.04(8) . .
O4W Ni1 O3W 175.36(7) . .
O5W Ni1 O3W 89.98(8) . .
O7 Ti1 O9 102.62(7) . .
O7 Ti1 O8 101.80(6) . .
O9 Ti1 O8 45.85(8) . .
O7 Ti1 O1 165.62(5) . .
O9 Ti1 O1 90.80(8) . .
O8 Ti1 O1 91.22(7) . .
O7 Ti1 O5 92.03(9) . 1
O9 Ti1 O5 82.60(8) . 1
O8 Ti1 O5 128.28(7) . 1
O1 Ti1 O5 84.52(7) . 1
O7 Ti1 O5 92.03(9) . .
O9 Ti1 O5 82.60(8) . .
O8 Ti1 O5 128.28(7) . .
O1 Ti1 O5 84.52(7) . .
O5 Ti1 O5 0.00(14) 1 .
O7 Ti1 O3 90.54(9) . .
O9 Ti1 O3 127.72(7) . .
O8 Ti1 O3 82.07(7) . .
O1 Ti1 O3 85.18(7) . .
O5 Ti1 O3 148.04(7) 1 .
O5 Ti1 O3 148.04(7) . .
O7 Ti1 N1 88.96(5) . .
O9 Ti1 N1 154.95(8) . .
O8 Ti1 N1 153.36(7) . .
O1 Ti1 N1 76.66(7) . .
O5 Ti1 N1 74.77(7) 1 .
O5 Ti1 N1 74.77(7) . .
O3 Ti1 N1 73.44(6) . .
N1 C1 C2 113.18(19) . .
O2 C2 O1 125.3(2) . .
O2 C2 C1 116.4(2) . .
O1 C2 C1 118.3(2) . .
N1 C3 C4 109.79(18) . .
O4 C4 O3 124.7(2) . .
O4 C4 C3 118.7(2) . .
O3 C4 C3 116.57(19) . .
N1 C5 C6 110.01(18) . .
O6 C6 O5 123.9(2) . 1
O6 C6 O5 123.9(2) . .
O5 C6 O5 0.00(16) 1 .
O6 C6 C5 119.6(2) . .
O5 C6 C5 116.4(2) 1 .
O5 C6 C5 116.4(2) . .
C5 N1 C3 112.19(17) . .
C5 N1 C1 111.37(18) . .
C3 N1 C1 111.44(18) . .
C5 N1 Ti1 105.85(14) . .
C3 N1 Ti1 105.90(13) . .
C1 N1 Ti1 109.78(13) . .
C2 O1 Ti1 122.06(15) . .
C2 O2 Ni1 134.32(16) . .
C4 O3 Ti1 118.80(14) . .
O5 O5 C6 0(10) 1 .
O5 O5 Ti1 0(10) 1 .
C6 O5 Ti1 119.66(14) . .
Ti1 O7 Ti1 179.01(15) 2_655 .
O9 O8 Ti1 66.90(9) . .
O8 O9 Ti1 67.25(9) . .

loop_
_geom_bond_atom_site_label_1
_geom_bond_atom_site_label_2
_geom_bond_distance
_geom_bond_site_symmetry_2
Ni1 O2W 2.002(2) .
Ni1 O2 2.0282(17) .
Ni1 O1W 2.0414(19) .
Ni1 O4W 2.0602(18) .
Ni1 O5W 2.0772(19) .
Ni1 O3W 2.1234(19) .
Ti1 O7 1.8138(6) .
Ti1 O9 1.8901(18) .
Ti1 O8 1.8951(18) .
Ti1 O1 2.0741(17) .
Ti1 O5 2.0882(17) 1
Ti1 O5 2.0882(17) .
Ti1 O3 2.1140(17) .
Ti1 N1 2.276(2) .
C1 N1 1.481(3) .
C1 C2 1.510(3) .
C2 O2 1.239(3) .
C2 O1 1.262(3) .
C3 N1 1.478(3) .
C3 C4 1.512(3) .
C4 O4 1.241(3) .
C4 O3 1.275(3) .
C5 N1 1.475(3) .
C5 C6 1.516(3) .
C6 O6 1.232(3) .
C6 O5 1.286(3) 1
C6 O5 1.286(3) .
O5 O5 0.000(6) 1
O7 Ti1 1.8138(6) 2_655
O8 O9 1.475(3) .
O6W O6W 0.000(5) 1
O8W O8W 0.000(9) 1

loop_
_geom_hbond_atom_site_label_D
_geom_hbond_atom_site_label_H
_geom_hbond_atom_site_label_A
_geom_hbond_distance_DH
_geom_hbond_distance_HA
_geom_hbond_distance_DA
_geom_hbond_angle_DHA
_geom_hbond_site_symmetry_A
O1W H1W2 O3 0.840(10) 1.961(17) 2.772(2) 162(4) 7_556
O1W H1W1 O5W 0.836(10) 1.860(11) 2.695(3) 177(3) 5_566
O2W H2W2 O6 0.839(10) 1.993(19) 2.792(3) 159(4) 6_566
O2W H2W1 O4W 0.846(10) 1.891(16) 2.705(3) 161(3) 7_556
O3W H3W2 O4 0.854(10) 1.937(11) 2.788(3) 174(4) 4
O3W H3W1 O8W 0.847(10) 2.010(17) 2.816(3) 159(3) 1
O4W H4W1 O8 0.855(18) 1.83(2) 2.679(3) 170(4) 7_556
O4W H4W2 O9W 0.860(18) 1.811(17) 2.664(3) 172(4) 3_445
O5W H5W2 O6W 0.847(10) 1.93(2) 2.7172(19) 154(4) 1
O5W H5W1 O7W 0.853(10) 1.865(16) 2.683(3) 160(4) 2
O6W H6W1 O4 0.839(10) 1.870(11) 2.709(3) 178(5) 4
O7W H7W1 O3W 0.832(18) 2.18(2) 2.908(3) 146(4) 6_565
O7W H7W2 O8W 0.843(18) 2.21(2) 3.034(4) 167(4) 4_545
O8W H8W1 O9 0.837(18) 2.13(3) 2.880(3) 148(4) 5_666
O9W H9W1 O5 0.842(10) 2.075(12) 2.912(3) 173(4) 1
